data_7063879
loop_
_publ_author_name
'Vidya, Kannan Sree'
'Yamuna, Ganesh'
'Bhuvanesh, Nattamai'
'Ghosh, Ayyan'
'Dasgupta, Sreeja'
'Mandal, Sukanta'
'Vasanthkumar, Rajkumar'
'Gurusaravanan, Packiaraj'
'Sundaravel, Karuppasamy'

_publ_section_title
;
 Impact of ligand steric hindrance on the phenoxazinone synthase-like
 reactivity and antibacterial activity of cobalt(iii) complexes of N2O
 donor ligands
;
_journal_issue 20
_journal_name_full 'New Journal of Chemistry'
_journal_page_first 8576
_journal_page_last 8593
_journal_paper_doi 10.1039/D5NJ00515A
_journal_volume 49
_journal_year 2025
_chemical_formula_moiety 'C20 H32 Co2 N6 O9, N O3, 2(H2 O)'
_chemical_formula_sum 'C20 H36 Co2 N7 O14'
_chemical_formula_weight 716.42
_space_group_crystal_system triclinic
_space_group_IT_number 2
_space_group_name_Hall '-P 1'
_space_group_name_H-M_alt 'P -1'
_atom_sites_solution_hydrogens mixed
_audit_creation_method SHELXL-2016/6
_audit_update_record
;
2025-02-03 deposited with the CCDC.	2025-04-15 downloaded from the CCDC.
;
_cell_angle_alpha 85.111(8)
_cell_angle_beta 87.555(6)
_cell_angle_gamma 69.989(5)
_cell_formula_units_Z 2
_cell_length_a 9.2636(12)
_cell_length_b 9.3983(19)
_cell_length_c 17.871(3)
_cell_measurement_reflns_used 11291
_cell_measurement_temperature 120(2)
_cell_measurement_theta_max 33.312
_cell_measurement_theta_min 2.313
_cell_volume 1456.5(4)
_computing_data_collection 'Bruker SMART'
_computing_data_reduction 'Bruker Saint Plus'
_computing_molecular_graphics Mercury
_computing_publication_material 'SHELXL-2018 (Sheldrick, 2018)'
_computing_structure_refinement 'SHELXL-2016/6 (Sheldrick, 2016)'
_computing_structure_solution 'SHELXT 2014/5 (Sheldrick, 2014)'
_diffrn_ambient_temperature 120(2)
_diffrn_measured_fraction_theta_full 0.994
_diffrn_measured_fraction_theta_max 0.854
_diffrn_measurement_device_type 'Bruker SMART APEX-II CCD'
_diffrn_measurement_method '\f and \w scans'
_diffrn_radiation_type MoK\a
_diffrn_radiation_wavelength 0.71073
_diffrn_reflns_av_R_equivalents 0.0265
_diffrn_reflns_av_unetI/netI 0.0226
_diffrn_reflns_Laue_measured_fraction_full 0.994
_diffrn_reflns_Laue_measured_fraction_max 0.854
_diffrn_reflns_limit_h_max 14
_diffrn_reflns_limit_h_min -12
_diffrn_reflns_limit_k_max 14
_diffrn_reflns_limit_k_min -13
_diffrn_reflns_limit_l_max 25
_diffrn_reflns_limit_l_min -25
_diffrn_reflns_number 45212
_diffrn_reflns_point_group_measured_fraction_full 0.994
_diffrn_reflns_point_group_measured_fraction_max 0.854
_diffrn_reflns_theta_full 25.242
_diffrn_reflns_theta_max 33.312
_diffrn_reflns_theta_min 2.313
_exptl_absorpt_coefficient_mu 1.217
_exptl_absorpt_correction_T_max 0.864
_exptl_absorpt_correction_T_min 0.803
_exptl_absorpt_correction_type multi-scan
_exptl_absorpt_process_details
;
 SADABS 2016/2: Krause, L., Herbst-Irmer, R., Sheldrick G.M. & Stalke D.,
 J. Appl. Cryst. 48 (2015) 3-10
;
_exptl_crystal_colour brown
_exptl_crystal_density_diffrn 1.634
_exptl_crystal_description block
_exptl_crystal_F_000 742
_exptl_crystal_size_max 0.18
_exptl_crystal_size_mid 0.15
_exptl_crystal_size_min 0.12
_refine_diff_density_max 0.606
_refine_diff_density_min -1.630
_refine_diff_density_rms 0.087
_refine_ls_extinction_method none
_refine_ls_goodness_of_fit_ref 1.013
_refine_ls_hydrogen_treatment mixed
_refine_ls_matrix_type full
_refine_ls_number_parameters 420
_refine_ls_number_reflns 9640
_refine_ls_number_restraints 0
_refine_ls_restrained_S_all 1.013
_refine_ls_R_factor_all 0.0402
_refine_ls_R_factor_gt 0.0348
_refine_ls_shift/su_max 0.001
_refine_ls_shift/su_mean 0.000
_refine_ls_structure_factor_coef Fsqd
_refine_ls_weighting_details 'w=1/[\s^2^(Fo^2^)+(0.0472P)^2^+2.1763P] where P=(Fo^2^+2Fc^2^)/3'
_refine_ls_weighting_scheme calc
_refine_ls_wR_factor_gt 0.0963
_refine_ls_wR_factor_ref 0.0999
_reflns_Friedel_coverage 0.000
_reflns_number_gt 8689
_reflns_number_total 11291
_reflns_threshold_expression 'I > 2\s(I)'
_cod_data_source_file d5nj00515a2.cif
_cod_data_source_block shelx
_cod_depositor_comments
;
The following automatic conversions were performed:

data item '_space_group_crystal_system' value 'Triclinic' was changed
to 'triclinic' in accordance with the
/home/data/users/saulius/crontab/automatic-downloads/current/RSC/lib/dictionaries/cif_core.dic
dictionary named 'cif_core.dic' version 2.4.2 last updated on
2011-04-26.

Automatic conversion script
Id: cif_fix_values 8170 2020-07-09 18:12:32Z antanas 
;
_cod_database_code 7063879
_shelx_shelxl_version_number 2016/6
_shelx_space_group_comment
;
The symmetry employed for this shelxl refinement is uniquely defined
by the following loop, which should always be used as a source of
symmetry information in preference to the above space-group names.
They are only intended as comments.
;

loop_
_space_group_symop_operation_xyz
'x, y, z'
'-x, -y, -z'

loop_
_atom_site_label
_atom_site_type_symbol
_atom_site_fract_x
_atom_site_fract_y
_atom_site_fract_z
_atom_site_U_iso_or_equiv
_atom_site_adp_type
_atom_site_occupancy
_atom_site_site_symmetry_order
_atom_site_calc_flag
_atom_site_refinement_flags_posn
_atom_site_refinement_flags_adp
_atom_site_refinement_flags_occupancy
_atom_site_disorder_assembly
_atom_site_disorder_group
Co1 Co 0.27516(2) 0.73990(2) 0.23319(2) 0.00750(5) Uani 1 1 d . . . . .
Co2 Co 0.62108(3) 0.60600(3) 0.27538(2) 0.01477(6) Uani 1 1 d . . . . .
O2 O 0.40421(12) 0.57782(12) 0.29463(6) 0.01002(19) Uani 1 1 d . . . . .
O1 O 0.45392(12) 0.78833(13) 0.20942(6) 0.01042(19) Uani 1 1 d . . . . .
O7 O 0.67341(14) 0.74027(14) 0.35715(7) 0.0152(2) Uani 1 1 d . . . . .
O5 O 0.73047(14) 0.50612(15) 0.16218(7) 0.0167(2) Uani 1 1 d . . . . .
N3 N 0.10072(15) 0.68006(15) 0.27668(8) 0.0101(2) Uani 1 1 d . . . . .
N2 N 0.30751(15) 0.61443(14) 0.14811(7) 0.0096(2) Uani 1 1 d . . . . .
O3 O 0.76410(15) 0.38869(15) 0.32265(8) 0.0166(2) Uani 1 1 d . . . . .
O4 O 0.82327(15) 0.65714(16) 0.21334(7) 0.0187(2) Uani 1 1 d . . . . .
N4 N 0.22144(15) 0.87356(14) 0.31501(7) 0.0096(2) Uani 1 1 d . . . . .
O12 O 0.88981(16) 0.15366(16) 0.22349(8) 0.0217(3) Uani 1 1 d . . . . .
N1 N 0.16823(15) 0.90542(15) 0.15588(8) 0.0108(2) Uani 1 1 d . . . . .
O8 O 0.57994(17) 0.60947(17) 0.43986(8) 0.0237(3) Uani 1 1 d . . . . .
C6 C 0.41500(17) 0.47550(17) 0.14327(9) 0.0113(3) Uani 1 1 d . . . . .
H6 H 0.482188 0.431694 0.184141 0.014 Uiso 1 1 calc R U . . .
C3 C 0.22036(19) 0.60340(19) 0.02494(9) 0.0146(3) Uani 1 1 d . . . . .
H3 H 0.152334 0.649511 -0.015365 0.017 Uiso 1 1 calc R U . . .
N5 N 0.64246(17) 0.70699(17) 0.42652(8) 0.0152(3) Uani 1 1 d . . . . .
C1 C 0.10011(18) 0.83289(18) 0.10239(9) 0.0136(3) Uani 1 1 d . . . . .
H1A H 0.077440 0.895999 0.054220 0.016 Uiso 1 1 calc R U . . .
H1B H 0.002844 0.823816 0.123547 0.016 Uiso 1 1 calc R U . . .
C10 C 0.44643(18) 0.85968(18) 0.13610(9) 0.0126(3) Uani 1 1 d . . . . .
H10A H 0.468172 0.782725 0.098759 0.015 Uiso 1 1 calc R U . . .
H10B H 0.524814 0.909797 0.129660 0.015 Uiso 1 1 calc R U . . .
C16 C 0.31421(18) 0.93803(17) 0.34411(9) 0.0124(3) Uani 1 1 d . . . . .
H16 H 0.416618 0.914851 0.325454 0.015 Uiso 1 1 calc R U . . .
C11 C -0.01104(17) 0.81879(17) 0.30752(10) 0.0131(3) Uani 1 1 d . . . . .
H11A H -0.078575 0.789813 0.345721 0.016 Uiso 1 1 calc R U . . .
H11B H -0.076145 0.884292 0.266767 0.016 Uiso 1 1 calc R U . . .
O11 O 0.65345(17) 0.16974(19) 0.20369(10) 0.0323(3) Uani 1 1 d . . . . .
C2 C 0.21294(18) 0.67840(17) 0.08950(9) 0.0113(3) Uani 1 1 d . . . . .
C7 C 0.28499(18) 0.97867(17) 0.12304(9) 0.0122(3) Uani 1 1 d . . . . .
C12 C 0.07696(17) 0.90312(17) 0.34239(9) 0.0115(3) Uani 1 1 d . . . . .
C18 C 0.1854(2) 0.40078(18) 0.28923(10) 0.0159(3) Uani 1 1 d . . . . .
H18A H 0.251693 0.401483 0.245079 0.024 Uiso 1 1 calc R U . . .
H18B H 0.232233 0.308145 0.321734 0.024 Uiso 1 1 calc R U . . .
H18C H 0.084576 0.403717 0.273088 0.024 Uiso 1 1 calc R U . . .
C4 C 0.3297(2) 0.45915(19) 0.02059(9) 0.0156(3) Uani 1 1 d . . . . .
H4 H 0.335989 0.404808 -0.022587 0.019 Uiso 1 1 calc R U . . .
C20 C 0.32251(17) 0.54121(18) 0.35794(9) 0.0120(3) Uani 1 1 d . . . . .
H20A H 0.306611 0.617162 0.395388 0.014 Uiso 1 1 calc R U . . .
H20B H 0.382451 0.440207 0.381684 0.014 Uiso 1 1 calc R U . . .
N7 N 0.78751(19) 0.14998(17) 0.17905(9) 0.0204(3) Uani 1 1 d . . . . .
C19 C 0.0624(2) 0.5384(2) 0.40172(10) 0.0174(3) Uani 1 1 d . . . . .
H19A H 0.049936 0.627359 0.429620 0.026 Uiso 1 1 calc R U . . .
H19B H -0.038330 0.541286 0.385501 0.026 Uiso 1 1 calc R U . . .
H19C H 0.109327 0.445714 0.434146 0.026 Uiso 1 1 calc R U . . .
C9 C 0.2623(2) 1.11834(18) 0.16699(10) 0.0168(3) Uani 1 1 d . . . . .
H9A H 0.276119 1.086943 0.220678 0.025 Uiso 1 1 calc R U . . .
H9B H 0.337818 1.166099 0.149614 0.025 Uiso 1 1 calc R U . . .
H9C H 0.158370 1.191128 0.158741 0.025 Uiso 1 1 calc R U . . .
C5 C 0.42964(18) 0.39517(18) 0.08000(9) 0.0134(3) Uani 1 1 d . . . . .
H5 H 0.506640 0.298111 0.077283 0.016 Uiso 1 1 calc R U . . .
C17 C 0.16617(17) 0.53994(17) 0.33270(9) 0.0116(3) Uani 1 1 d . . . . .
N6 N 0.83002(17) 0.57117(19) 0.16028(8) 0.0181(3) Uani 1 1 d . . . . .
O9 O 0.6767(2) 0.77277(19) 0.47612(9) 0.0324(4) Uani 1 1 d . . . . .
C15 C 0.2639(2) 1.03726(19) 0.40055(9) 0.0156(3) Uani 1 1 d . . . . .
H15 H 0.331695 1.079153 0.421384 0.019 Uiso 1 1 calc R U . . .
C8 C 0.2630(2) 1.0296(2) 0.03917(10) 0.0196(3) Uani 1 1 d . . . . .
H8A H 0.277266 0.941125 0.010615 0.029 Uiso 1 1 calc R U . . .
H8B H 0.159071 1.102588 0.031232 0.029 Uiso 1 1 calc R U . . .
H8C H 0.338519 1.077559 0.022104 0.029 Uiso 1 1 calc R U . . .
O10 O 0.8221(2) 0.12518(19) 0.11209(9) 0.0355(4) Uani 1 1 d . . . . .
C13 C 0.0174(2) 1.00535(19) 0.39726(10) 0.0162(3) Uani 1 1 d . . . . .
H13 H -0.085800 1.027589 0.414651 0.019 Uiso 1 1 calc R U . . .
O6 O 0.9287(2) 0.5536(3) 0.11062(10) 0.0421(5) Uani 1 1 d . . . . .
C14 C 0.1122(2) 1.07438(19) 0.42613(10) 0.0180(3) Uani 1 1 d . . . . .
H14 H 0.073806 1.146006 0.462882 0.022 Uiso 1 1 calc R U . . .
O1W O 0.67813(18) 0.25812(19) 0.45050(10) 0.0260(3) Uani 1 1 d . . . . .
O2W O 0.6111(2) 0.0747(2) 0.35581(12) 0.0347(4) Uani 1 1 d . . . . .
H1 H 0.054(3) 0.650(3) 0.2481(15) 0.023(6) Uiso 1 1 d . . . . .
H2 H 0.094(3) 0.979(3) 0.1744(16) 0.027(7) Uiso 1 1 d . . . . .
H2W H 0.736(4) 0.353(4) 0.3644(19) 0.041(8) Uiso 1 1 d . . . . .
H4W H 0.650(3) 0.211(4) 0.4308(17) 0.026(8) Uiso 1 1 d . . . . .
H1W H 0.796(4) 0.326(4) 0.300(2) 0.046(10) Uiso 1 1 d . . . . .
H3W H 0.615(4) 0.312(4) 0.4724(18) 0.036(8) Uiso 1 1 d . . . . .
H6W H 0.622(4) 0.104(4) 0.309(2) 0.049(10) Uiso 1 1 d . . . . .
H5W H 0.635(4) -0.016(5) 0.359(2) 0.054(10) Uiso 1 1 d . . . . .

loop_
_atom_site_aniso_label
_atom_site_aniso_U_11
_atom_site_aniso_U_22
_atom_site_aniso_U_33
_atom_site_aniso_U_23
_atom_site_aniso_U_13
_atom_site_aniso_U_12
Co1 0.00697(9) 0.00725(9) 0.00863(9) -0.00135(6) -0.00071(6) -0.00261(6)
Co2 0.01183(10) 0.01630(11) 0.01647(11) -0.00210(8) -0.00086(8) -0.00488(8)
O2 0.0076(4) 0.0115(5) 0.0102(5) 0.0014(4) -0.0010(4) -0.0026(4)
O1 0.0095(5) 0.0124(5) 0.0104(5) 0.0005(4) -0.0002(4) -0.0053(4)
O7 0.0145(5) 0.0194(6) 0.0132(5) -0.0032(4) 0.0003(4) -0.0071(4)
O5 0.0152(5) 0.0219(6) 0.0164(6) -0.0046(4) 0.0009(4) -0.0102(5)
N3 0.0081(5) 0.0102(5) 0.0127(6) -0.0004(4) -0.0017(4) -0.0038(4)
N2 0.0101(5) 0.0092(5) 0.0102(6) -0.0019(4) -0.0009(4) -0.0038(4)
O3 0.0177(6) 0.0136(5) 0.0155(6) -0.0009(4) 0.0018(4) -0.0019(4)
O4 0.0164(6) 0.0267(6) 0.0173(6) -0.0071(5) -0.0002(4) -0.0117(5)
N4 0.0101(5) 0.0092(5) 0.0099(5) -0.0021(4) 0.0007(4) -0.0035(4)
O12 0.0198(6) 0.0201(6) 0.0200(6) -0.0020(5) -0.0037(5) 0.0005(5)
N1 0.0114(5) 0.0087(5) 0.0120(6) -0.0009(4) -0.0019(4) -0.0027(4)
O8 0.0282(7) 0.0257(7) 0.0220(7) -0.0033(5) 0.0042(5) -0.0156(6)
C6 0.0113(6) 0.0104(6) 0.0129(7) -0.0017(5) 0.0005(5) -0.0044(5)
C3 0.0175(7) 0.0157(7) 0.0113(7) -0.0021(5) -0.0024(5) -0.0061(6)
N5 0.0151(6) 0.0168(6) 0.0135(6) -0.0054(5) -0.0015(5) -0.0039(5)
C1 0.0137(6) 0.0120(6) 0.0145(7) -0.0013(5) -0.0056(5) -0.0030(5)
C10 0.0141(6) 0.0133(6) 0.0107(7) 0.0003(5) 0.0021(5) -0.0056(5)
C16 0.0141(6) 0.0116(6) 0.0125(7) -0.0021(5) -0.0010(5) -0.0053(5)
C11 0.0079(6) 0.0111(6) 0.0194(7) -0.0011(5) 0.0012(5) -0.0022(5)
O11 0.0186(7) 0.0319(8) 0.0393(9) 0.0056(7) -0.0047(6) -0.0011(6)
C2 0.0125(6) 0.0113(6) 0.0110(6) -0.0007(5) -0.0016(5) -0.0051(5)
C7 0.0146(7) 0.0110(6) 0.0117(7) 0.0003(5) -0.0004(5) -0.0052(5)
C12 0.0107(6) 0.0102(6) 0.0124(7) -0.0004(5) 0.0015(5) -0.0024(5)
C18 0.0174(7) 0.0111(6) 0.0209(8) -0.0002(6) -0.0013(6) -0.0072(5)
C4 0.0200(7) 0.0166(7) 0.0114(7) -0.0051(5) 0.0016(5) -0.0071(6)
C20 0.0104(6) 0.0138(6) 0.0114(6) 0.0020(5) -0.0008(5) -0.0046(5)
N7 0.0221(7) 0.0118(6) 0.0206(7) -0.0004(5) -0.0044(6) 0.0032(5)
C19 0.0143(7) 0.0200(8) 0.0179(8) 0.0020(6) 0.0030(6) -0.0070(6)
C9 0.0218(8) 0.0114(7) 0.0187(8) -0.0015(6) 0.0002(6) -0.0076(6)
C5 0.0143(6) 0.0120(6) 0.0146(7) -0.0038(5) 0.0027(5) -0.0049(5)
C17 0.0105(6) 0.0110(6) 0.0137(7) 0.0016(5) -0.0005(5) -0.0045(5)
N6 0.0140(6) 0.0294(8) 0.0147(7) -0.0048(6) 0.0017(5) -0.0115(6)
O9 0.0485(10) 0.0354(8) 0.0201(7) -0.0138(6) -0.0057(6) -0.0197(7)
C15 0.0227(8) 0.0140(7) 0.0118(7) -0.0026(5) -0.0010(6) -0.0081(6)
C8 0.0252(8) 0.0189(8) 0.0139(7) 0.0030(6) -0.0016(6) -0.0074(6)
O10 0.0428(9) 0.0316(8) 0.0207(7) -0.0103(6) -0.0052(6) 0.0047(7)
C13 0.0167(7) 0.0140(7) 0.0155(7) -0.0026(6) 0.0050(6) -0.0024(5)
O6 0.0352(9) 0.0777(14) 0.0295(8) -0.0263(9) 0.0224(7) -0.0375(9)
C14 0.0264(8) 0.0138(7) 0.0130(7) -0.0052(5) 0.0049(6) -0.0057(6)
O1W 0.0242(7) 0.0233(7) 0.0257(7) 0.0018(6) 0.0064(6) -0.0033(6)
O2W 0.0372(9) 0.0251(8) 0.0440(10) -0.0034(7) 0.0088(7) -0.0145(7)

loop_
_atom_type_symbol
_atom_type_description
_atom_type_scat_dispersion_real
_atom_type_scat_dispersion_imag
_atom_type_scat_source
C C 0.0033 0.0016 'International Tables Vol C Tables 4.2.6.8 and 6.1.1.4'
H H 0.0000 0.0000 'International Tables Vol C Tables 4.2.6.8 and 6.1.1.4'
N N 0.0061 0.0033 'International Tables Vol C Tables 4.2.6.8 and 6.1.1.4'
O O 0.0106 0.0060 'International Tables Vol C Tables 4.2.6.8 and 6.1.1.4'
Co Co 0.3494 0.9721 'International Tables Vol C Tables 4.2.6.8 and 6.1.1.4'

loop_
_geom_angle_atom_site_label_1
_geom_angle_atom_site_label_2
_geom_angle_atom_site_label_3
_geom_angle
_geom_angle_site_symmetry_1
_geom_angle_site_symmetry_3
_geom_angle_publ_flag
O2 Co1 O1 85.20(5) . . ?
O2 Co1 N4 92.36(5) . . ?
O1 Co1 N4 91.81(5) . . ?
O2 Co1 N2 92.03(5) . . ?
O1 Co1 N2 92.26(5) . . ?
N4 Co1 N2 174.25(5) . . ?
O2 Co1 N3 86.93(5) . . ?
O1 Co1 N3 169.85(5) . . ?
N4 Co1 N3 82.13(6) . . ?
N2 Co1 N3 94.40(6) . . ?
O2 Co1 N1 170.33(5) . . ?
O1 Co1 N1 87.08(5) . . ?
N4 Co1 N1 93.69(6) . . ?
N2 Co1 N1 82.47(6) . . ?
N3 Co1 N1 101.37(6) . . ?
O2 Co2 O3 98.57(5) . . ?
O2 Co2 O1 72.75(4) . . ?
O3 Co2 O1 164.37(5) . . ?
O2 Co2 O7 113.28(5) . . ?
O3 Co2 O7 96.52(5) . . ?
O1 Co2 O7 98.86(5) . . ?
O2 Co2 O4 160.23(5) . . ?
O3 Co2 O4 93.43(5) . . ?
O1 Co2 O4 91.80(5) . . ?
O7 Co2 O4 80.65(5) . . ?
O2 Co2 O5 110.23(4) . . ?
O3 Co2 O5 82.87(5) . . ?
O1 Co2 O5 87.97(5) . . ?
O7 Co2 O5 136.04(5) . . ?
O4 Co2 O5 55.65(4) . . ?
C20 O2 Co1 111.07(9) . . ?
C20 O2 Co2 135.87(9) . . ?
Co1 O2 Co2 101.96(5) . . ?
C10 O1 Co1 110.88(9) . . ?
C10 O1 Co2 136.76(9) . . ?
Co1 O1 Co2 100.08(5) . . ?
N5 O7 Co2 115.20(10) . . ?
N6 O5 Co2 93.11(9) . . ?
C11 N3 C17 116.74(12) . . ?
C11 N3 Co1 106.29(9) . . ?
C17 N3 Co1 108.30(9) . . ?
C11 N3 H1 107.1(19) . . ?
C17 N3 H1 102.2(19) . . ?
Co1 N3 H1 116.7(19) . . ?
C6 N2 C2 119.42(13) . . ?
C6 N2 Co1 125.85(11) . . ?
C2 N2 Co1 114.72(10) . . ?
Co2 O3 H2W 119(2) . . ?
Co2 O3 H1W 121(3) . . ?
H2W O3 H1W 107(3) . . ?
N6 O4 Co2 94.49(9) . . ?
C12 N4 C16 119.49(13) . . ?
C12 N4 Co1 114.79(10) . . ?
C16 N4 Co1 125.70(11) . . ?
C1 N1 C7 116.90(12) . . ?
C1 N1 Co1 105.74(9) . . ?
C7 N1 Co1 108.04(9) . . ?
C1 N1 H2 107.9(19) . . ?
C7 N1 H2 105.3(19) . . ?
Co1 N1 H2 113.2(19) . . ?
N2 C6 C5 121.61(14) . . ?
N2 C6 H6 119.2 . . ?
C5 C6 H6 119.2 . . ?
C2 C3 C4 118.60(15) . . ?
C2 C3 H3 120.7 . . ?
C4 C3 H3 120.7 . . ?
O9 N5 O8 123.06(16) . . ?
O9 N5 O7 118.69(15) . . ?
O8 N5 O7 118.25(14) . . ?
N1 C1 C2 108.60(12) . . ?
N1 C1 H1A 110.0 . . ?
C2 C1 H1A 110.0 . . ?
N1 C1 H1B 110.0 . . ?
C2 C1 H1B 110.0 . . ?
H1A C1 H1B 108.4 . . ?
O1 C10 C7 109.72(12) . . ?
O1 C10 H10A 109.7 . . ?
C7 C10 H10A 109.7 . . ?
O1 C10 H10B 109.7 . . ?
C7 C10 H10B 109.7 . . ?
H10A C10 H10B 108.2 . . ?
N4 C16 C15 121.75(15) . . ?
N4 C16 H16 119.1 . . ?
C15 C16 H16 119.1 . . ?
N3 C11 C12 108.60(12) . . ?
N3 C11 H11A 110.0 . . ?
C12 C11 H11A 110.0 . . ?
N3 C11 H11B 110.0 . . ?
C12 C11 H11B 110.0 . . ?
H11A C11 H11B 108.4 . . ?
N2 C2 C3 121.85(14) . . ?
N2 C2 C1 113.70(13) . . ?
C3 C2 C1 124.44(14) . . ?
C8 C7 C9 108.86(13) . . ?
C8 C7 N1 113.47(13) . . ?
C9 C7 N1 106.53(13) . . ?
C8 C7 C10 110.06(13) . . ?
C9 C7 C10 110.96(13) . . ?
N1 C7 C10 106.91(12) . . ?
N4 C12 C13 121.74(15) . . ?
N4 C12 C11 113.96(13) . . ?
C13 C12 C11 124.29(14) . . ?
C17 C18 H18A 109.5 . . ?
C17 C18 H18B 109.5 . . ?
H18A C18 H18B 109.5 . . ?
C17 C18 H18C 109.5 . . ?
H18A C18 H18C 109.5 . . ?
H18B C18 H18C 109.5 . . ?
C5 C4 C3 119.52(15) . . ?
C5 C4 H4 120.2 . . ?
C3 C4 H4 120.2 . . ?
O2 C20 C17 109.26(12) . . ?
O2 C20 H20A 109.8 . . ?
C17 C20 H20A 109.8 . . ?
O2 C20 H20B 109.8 . . ?
C17 C20 H20B 109.8 . . ?
H20A C20 H20B 108.3 . . ?
O10 N7 O11 121.03(18) . . ?
O10 N7 O12 119.58(17) . . ?
O11 N7 O12 119.39(16) . . ?
C17 C19 H19A 109.5 . . ?
C17 C19 H19B 109.5 . . ?
H19A C19 H19B 109.5 . . ?
C17 C19 H19C 109.5 . . ?
H19A C19 H19C 109.5 . . ?
H19B C19 H19C 109.5 . . ?
C7 C9 H9A 109.5 . . ?
C7 C9 H9B 109.5 . . ?
H9A C9 H9B 109.5 . . ?
C7 C9 H9C 109.5 . . ?
H9A C9 H9C 109.5 . . ?
H9B C9 H9C 109.5 . . ?
C6 C5 C4 118.97(15) . . ?
C6 C5 H5 120.5 . . ?
C4 C5 H5 120.5 . . ?
C18 C17 C19 109.31(13) . . ?
C18 C17 C20 111.15(13) . . ?
C19 C17 C20 109.51(13) . . ?
C18 C17 N3 106.30(13) . . ?
C19 C17 N3 113.71(13) . . ?
C20 C17 N3 106.82(12) . . ?
O6 N6 O5 122.29(16) . . ?
O6 N6 O4 121.02(16) . . ?
O5 N6 O4 116.69(14) . . ?
C16 C15 C14 118.88(15) . . ?
C16 C15 H15 120.6 . . ?
C14 C15 H15 120.6 . . ?
C7 C8 H8A 109.5 . . ?
C7 C8 H8B 109.5 . . ?
H8A C8 H8B 109.5 . . ?
C7 C8 H8C 109.5 . . ?
H8A C8 H8C 109.5 . . ?
H8B C8 H8C 109.5 . . ?
C12 C13 C14 118.65(15) . . ?
C12 C13 H13 120.7 . . ?
C14 C13 H13 120.7 . . ?
C15 C14 C13 119.35(15) . . ?
C15 C14 H14 120.3 . . ?
C13 C14 H14 120.3 . . ?
H4W O1W H3W 111(3) . . ?
H6W O2W H5W 108(3) . . ?

loop_
_geom_bond_atom_site_label_1
_geom_bond_atom_site_label_2
_geom_bond_distance
_geom_bond_site_symmetry_2
_geom_bond_publ_flag
Co1 O2 1.8804(11) . ?
Co1 O1 1.8849(11) . ?
Co1 N4 1.9459(13) . ?
Co1 N2 1.9537(13) . ?
Co1 N3 1.9930(13) . ?
Co1 N1 2.0015(13) . ?
Co2 O2 2.1246(11) . ?
Co2 O3 2.1424(13) . ?
Co2 O1 2.1723(12) . ?
Co2 O7 2.1809(13) . ?
Co2 O4 2.3058(13) . ?
Co2 O5 2.3450(13) . ?
O2 C20 1.4179(18) . ?
O1 C10 1.4133(19) . ?
O7 N5 1.2969(19) . ?
O5 N6 1.2670(19) . ?
N3 C11 1.492(2) . ?
N3 C17 1.544(2) . ?
N3 H1 0.81(3) . ?
N2 C6 1.3513(19) . ?
N2 C2 1.3553(19) . ?
O3 H2W 0.86(3) . ?
O3 H1W 0.71(4) . ?
O4 N6 1.2834(19) . ?
N4 C12 1.3494(19) . ?
N4 C16 1.3507(19) . ?
O12 N7 1.273(2) . ?
N1 C1 1.495(2) . ?
N1 C7 1.541(2) . ?
N1 H2 0.86(3) . ?
O8 N5 1.244(2) . ?
C6 C5 1.389(2) . ?
C6 H6 0.9500 . ?
C3 C2 1.390(2) . ?
C3 C4 1.393(2) . ?
C3 H3 0.9500 . ?
N5 O9 1.2328(19) . ?
C1 C2 1.500(2) . ?
C1 H1A 0.9900 . ?
C1 H1B 0.9900 . ?
C10 C7 1.543(2) . ?
C10 H10A 0.9900 . ?
C10 H10B 0.9900 . ?
C16 C15 1.388(2) . ?
C16 H16 0.9500 . ?
C11 C12 1.500(2) . ?
C11 H11A 0.9900 . ?
C11 H11B 0.9900 . ?
O11 N7 1.257(2) . ?
C7 C8 1.534(2) . ?
C7 C9 1.535(2) . ?
C12 C13 1.393(2) . ?
C18 C17 1.532(2) . ?
C18 H18A 0.9800 . ?
C18 H18B 0.9800 . ?
C18 H18C 0.9800 . ?
C4 C5 1.393(2) . ?
C4 H4 0.9500 . ?
C20 C17 1.539(2) . ?
C20 H20A 0.9900 . ?
C20 H20B 0.9900 . ?
N7 O10 1.246(2) . ?
C19 C17 1.533(2) . ?
C19 H19A 0.9800 . ?
C19 H19B 0.9800 . ?
C19 H19C 0.9800 . ?
C9 H9A 0.9800 . ?
C9 H9B 0.9800 . ?
C9 H9C 0.9800 . ?
C5 H5 0.9500 . ?
N6 O6 1.226(2) . ?
C15 C14 1.393(3) . ?
C15 H15 0.9500 . ?
C8 H8A 0.9800 . ?
C8 H8B 0.9800 . ?
C8 H8C 0.9800 . ?
C13 C14 1.395(3) . ?
C13 H13 0.9500 . ?
C14 H14 0.9500 . ?
O1W H4W 0.71(3) . ?
O1W H3W 0.75(3) . ?
O2W H6W 0.88(4) . ?
O2W H5W 0.80(4) . ?

loop_
_geom_torsion_atom_site_label_1
_geom_torsion_atom_site_label_2
_geom_torsion_atom_site_label_3
_geom_torsion_atom_site_label_4
_geom_torsion
_geom_torsion_site_symmetry_1
_geom_torsion_site_symmetry_2
_geom_torsion_site_symmetry_3
_geom_torsion_site_symmetry_4
_geom_torsion_publ_flag
O1 Co1 O2 C20 149.17(10) . . . . ?
N4 Co1 O2 C20 57.55(10) . . . . ?
N2 Co1 O2 C20 -118.73(10) . . . . ?
N3 Co1 O2 C20 -24.43(10) . . . . ?
O1 Co1 O2 Co2 -1.04(5) . . . . ?
N4 Co1 O2 Co2 -92.66(6) . . . . ?
N2 Co1 O2 Co2 91.06(6) . . . . ?
N3 Co1 O2 Co2 -174.64(6) . . . . ?
O2 Co1 O1 C10 150.29(10) . . . . ?
N4 Co1 O1 C10 -117.49(10) . . . . ?
N2 Co1 O1 C10 58.45(10) . . . . ?
N3 Co1 O1 C10 -170.5(3) . . . . ?
N1 Co1 O1 C10 -23.89(10) . . . . ?
O2 Co1 O1 Co2 1.01(5) . . . . ?
N4 Co1 O1 Co2 93.23(5) . . . . ?
N2 Co1 O1 Co2 -90.83(5) . . . . ?
N3 Co1 O1 Co2 40.2(3) . . . . ?
N1 Co1 O1 Co2 -173.17(5) . . . . ?
C2 N2 C6 C5 -1.0(2) . . . . ?
Co1 N2 C6 C5 -179.63(11) . . . . ?
Co2 O7 N5 O9 176.19(13) . . . . ?
Co2 O7 N5 O8 -3.56(19) . . . . ?
C7 N1 C1 C2 80.25(16) . . . . ?
Co1 N1 C1 C2 -40.00(14) . . . . ?
Co1 O1 C10 C7 43.49(14) . . . . ?
Co2 O1 C10 C7 176.26(10) . . . . ?
C12 N4 C16 C15 -1.5(2) . . . . ?
Co1 N4 C16 C15 177.26(12) . . . . ?
C17 N3 C11 C12 82.60(15) . . . . ?
Co1 N3 C11 C12 -38.30(14) . . . . ?
C6 N2 C2 C3 1.8(2) . . . . ?
Co1 N2 C2 C3 -179.46(12) . . . . ?
C6 N2 C2 C1 -179.64(14) . . . . ?
Co1 N2 C2 C1 -0.86(17) . . . . ?
C4 C3 C2 N2 -0.7(2) . . . . ?
C4 C3 C2 C1 -179.18(15) . . . . ?
N1 C1 C2 N2 27.84(18) . . . . ?
N1 C1 C2 C3 -153.60(15) . . . . ?
C1 N1 C7 C8 25.76(18) . . . . ?
Co1 N1 C7 C8 144.78(11) . . . . ?
C1 N1 C7 C9 145.52(13) . . . . ?
Co1 N1 C7 C9 -95.45(12) . . . . ?
C1 N1 C7 C10 -95.77(15) . . . . ?
Co1 N1 C7 C10 23.25(13) . . . . ?
O1 C10 C7 C8 -166.77(13) . . . . ?
O1 C10 C7 C9 72.67(16) . . . . ?
O1 C10 C7 N1 -43.11(16) . . . . ?
C16 N4 C12 C13 3.6(2) . . . . ?
Co1 N4 C12 C13 -175.28(12) . . . . ?
C16 N4 C12 C11 -177.36(14) . . . . ?
Co1 N4 C12 C11 3.72(17) . . . . ?
N3 C11 C12 N4 23.64(18) . . . . ?
N3 C11 C12 C13 -157.39(15) . . . . ?
C2 C3 C4 C5 -1.0(2) . . . . ?
Co1 O2 C20 C17 43.96(14) . . . . ?
Co2 O2 C20 C17 179.70(10) . . . . ?
N2 C6 C5 C4 -0.7(2) . . . . ?
C3 C4 C5 C6 1.7(2) . . . . ?
O2 C20 C17 C18 72.53(16) . . . . ?
O2 C20 C17 C19 -166.59(12) . . . . ?
O2 C20 C17 N3 -43.03(16) . . . . ?
C11 N3 C17 C18 144.52(13) . . . . ?
Co1 N3 C17 C18 -95.65(12) . . . . ?
C11 N3 C17 C19 24.21(18) . . . . ?
Co1 N3 C17 C19 144.04(11) . . . . ?
C11 N3 C17 C20 -96.71(15) . . . . ?
Co1 N3 C17 C20 23.12(14) . . . . ?
Co2 O5 N6 O6 177.50(19) . . . . ?
Co2 O5 N6 O4 -2.38(16) . . . . ?
Co2 O4 N6 O6 -177.46(18) . . . . ?
Co2 O4 N6 O5 2.42(16) . . . . ?
N4 C16 C15 C14 -1.9(2) . . . . ?
N4 C12 C13 C14 -2.2(2) . . . . ?
C11 C12 C13 C14 178.86(15) . . . . ?
C16 C15 C14 C13 3.2(3) . . . . ?
C12 C13 C14 C15 -1.2(3) . . . . ?
